data_2235977
loop_
_publ_author_name
'Lu, Zai-Sheng'
'Zhu, Guong-Zhou'
'Lu, Han'
'Wang, Xiang-Shan'

_publ_section_title
;
 2-Methoxycarbonyl-6-nitrobenzoic acid
;
_journal_coeditor_code SJ5245
_journal_issue 8
_journal_name_full 'Acta Crystallographica Section E'
_journal_page_first o2404
_journal_paper_doi 10.1107/S1600536812030462
_journal_volume 68
_journal_year 2012
_chemical_formula_iupac 'C9 H7 N O6'
_chemical_formula_moiety 'C9 H7 N O6'
_chemical_formula_sum 'C9 H7 N O6'
_chemical_formula_weight 225.16
_chemical_melting_point_gt 429
_chemical_melting_point_lt 431
_chemical_name_systematic
;
2-Methoxycarbonyl-6-nitrobenzoic acid
;
_space_group_IT_number 19
_symmetry_cell_setting orthorhombic
_symmetry_space_group_name_Hall 'P 2ac 2ab'
_symmetry_space_group_name_H-M 'P 21 21 21'
_atom_sites_solution_hydrogens geom
_atom_sites_solution_primary direct
_atom_sites_solution_secondary difmap
_cell_angle_alpha 90.00
_cell_angle_beta 90.00
_cell_angle_gamma 90.00
_cell_formula_units_Z 4
_cell_length_a 7.647(3)
_cell_length_b 8.145(3)
_cell_length_c 15.583(6)
_cell_measurement_reflns_used 6294
_cell_measurement_temperature 296(2)
_cell_measurement_theta_max 27.09
_cell_measurement_theta_min 2.61
_cell_volume 970.6(6)
_computing_cell_refinement 'SAINT (Bruker, 2001)'
_computing_data_collection 'SMART (Bruker, 2001)'
_computing_data_reduction 'SAINT (Bruker, 2001)'
_computing_molecular_graphics 'SHELXTL (Sheldrick, 2008)'
_computing_publication_material 'SHELXTL (Sheldrick, 2008)'
_computing_structure_refinement 'SHELXL97 (Sheldrick, 2008)'
_computing_structure_solution 'SHELXS97 (Sheldrick, 2008)'
_diffrn_ambient_temperature 296(2)
_diffrn_measured_fraction_theta_full 0.994
_diffrn_measured_fraction_theta_max 0.994
_diffrn_measurement_device_type 'Bruker SMART CCD area-detector'
_diffrn_measurement_method '\f and \w'
_diffrn_radiation_monochromator graphite
_diffrn_radiation_source 'fine-focus sealed tube'
_diffrn_radiation_type MoK\a
_diffrn_radiation_wavelength 0.71073
_diffrn_reflns_av_R_equivalents 0.0210
_diffrn_reflns_av_sigmaI/netI 0.0140
_diffrn_reflns_limit_h_max 9
_diffrn_reflns_limit_h_min -9
_diffrn_reflns_limit_k_max 9
_diffrn_reflns_limit_k_min -8
_diffrn_reflns_limit_l_max 18
_diffrn_reflns_limit_l_min -18
_diffrn_reflns_number 6820
_diffrn_reflns_theta_full 25.00
_diffrn_reflns_theta_max 25.00
_diffrn_reflns_theta_min 2.97
_diffrn_standards_number 0
_exptl_absorpt_coefficient_mu 0.133
_exptl_absorpt_correction_type none
_exptl_crystal_colour colourless
_exptl_crystal_density_diffrn 1.541
_exptl_crystal_density_method 'not measured'
_exptl_crystal_description block
_exptl_crystal_F_000 464
_exptl_crystal_size_max 0.267
_exptl_crystal_size_mid 0.223
_exptl_crystal_size_min 0.156
_refine_diff_density_max 0.128
_refine_diff_density_min -0.129
_refine_ls_extinction_coef 0.058(7)
_refine_ls_extinction_expression Fc^*^=kFc[1+0.001xFc^2^\l^3^/sin(2\q)]^-1/4^
_refine_ls_extinction_method 'SHELXL97 (Sheldrick, 2008)'
_refine_ls_goodness_of_fit_ref 1.047
_refine_ls_hydrogen_treatment mixed
_refine_ls_matrix_type full
_refine_ls_number_parameters 151
_refine_ls_number_reflns 1010
_refine_ls_number_restraints 1
_refine_ls_restrained_S_all 1.046
_refine_ls_R_factor_all 0.0277
_refine_ls_R_factor_gt 0.0268
_refine_ls_shift/su_max 0.001
_refine_ls_shift/su_mean 0.000
_refine_ls_structure_factor_coef Fsqd
_refine_ls_weighting_details 'calc w = 1/[\s^2^(Fo^2^)+(0.0524P)^2^+0.1444P] where P=(Fo^2^+2Fc^2^)/3'
_refine_ls_weighting_scheme calc
_refine_ls_wR_factor_gt 0.0759
_refine_ls_wR_factor_ref 0.0773
_reflns_number_gt 982
_reflns_number_total 1010
_reflns_threshold_expression I>2\s(I)
_cod_data_source_file sj5245.cif
_cod_data_source_block I
_cod_original_cell_volume 970.6(7)
_cod_database_code 2235977
_cod_database_fobs_code 2235977

loop_
_symmetry_equiv_pos_as_xyz
'x, y, z'
'-x+1/2, -y, z+1/2'
'-x, y+1/2, -z+1/2'
'x+1/2, -y+1/2, -z'

loop_
_atom_site_type_symbol
_atom_site_label
_atom_site_fract_x
_atom_site_fract_y
_atom_site_fract_z
_atom_site_U_iso_or_equiv
_atom_site_adp_type
_atom_site_calc_flag
_atom_site_refinement_flags
_atom_site_occupancy
_atom_site_symmetry_multiplicity
O O6 1.15166(19) 0.64183(18) 0.90968(8) 0.0467(4) Uani d . 1 1
O O5 1.0302(2) 0.41107(19) 0.95864(9) 0.0504(4) Uani d . 1 1
O O4 0.6725(2) 0.22147(17) 0.89827(8) 0.0481(4) Uani d D 1 1
O O3 0.6525(2) 0.4616(2) 0.96756(9) 0.0503(4) Uani d . 1 1
C C5 0.7676(2) 0.4546(2) 0.82508(10) 0.0319(4) Uani d . 1 1
O O2 0.4446(3) 0.3360(3) 0.67750(11) 0.0790(6) Uani d . 1 1
C C2 0.9167(3) 0.5774(3) 0.67363(12) 0.0481(5) Uani d . 1 1
H H2A 0.9677 0.6167 0.6235 0.058 Uiso calc R 1 1
O O1 0.4073(2) 0.4102(3) 0.80807(11) 0.0694(5) Uani d . 1 1
C C6 0.6778(2) 0.4551(2) 0.74720(11) 0.0359(4) Uani d . 1 1
N N1 0.4967(3) 0.3961(2) 0.74398(12) 0.0466(4) Uani d . 1 1
C C8 1.0429(2) 0.5175(2) 0.90536(11) 0.0343(4) Uani d . 1 1
C C7 0.6900(2) 0.3825(2) 0.90552(11) 0.0353(4) Uani d . 1 1
C C4 0.9356(2) 0.5210(2) 0.82510(10) 0.0342(4) Uani d . 1 1
C C9 1.2706(3) 0.6459(3) 0.98203(13) 0.0532(6) Uani d . 1 1
H H9A 1.3540 0.7327 0.9741 0.064 Uiso calc R 1 1
H H9B 1.3310 0.5429 0.9861 0.064 Uiso calc R 1 1
H H9C 1.2057 0.6649 1.0338 0.064 Uiso calc R 1 1
C C3 1.0080(3) 0.5825(3) 0.74992(13) 0.0430(5) Uani d . 1 1
H H3A 1.1197 0.6277 0.7510 0.052 Uiso calc R 1 1
C C1 0.7503(3) 0.5143(2) 0.67198(11) 0.0436(5) Uani d . 1 1
H H1A 0.6872 0.5112 0.6210 0.052 Uiso calc R 1 1
H H1 0.630(4) 0.178(3) 0.9437(12) 0.078(9) Uiso d D 1 1

loop_
_atom_site_aniso_label
_atom_site_aniso_U_11
_atom_site_aniso_U_22
_atom_site_aniso_U_33
_atom_site_aniso_U_12
_atom_site_aniso_U_13
_atom_site_aniso_U_23
O6 0.0477(8) 0.0497(8) 0.0428(7) -0.0100(7) -0.0081(6) 0.0050(6)
O5 0.0555(8) 0.0542(8) 0.0414(7) -0.0066(7) -0.0148(7) 0.0176(7)
O4 0.0640(9) 0.0431(7) 0.0372(7) -0.0043(7) 0.0154(7) 0.0068(6)
O3 0.0594(9) 0.0603(9) 0.0311(7) 0.0006(8) 0.0088(6) -0.0060(6)
C5 0.0369(8) 0.0321(8) 0.0267(8) 0.0043(7) 0.0019(7) 0.0008(7)
O2 0.0743(11) 0.1103(15) 0.0524(9) -0.0313(12) -0.0165(9) -0.0122(10)
C2 0.0598(12) 0.0531(12) 0.0314(9) -0.0055(10) 0.0045(9) 0.0121(8)
O1 0.0423(8) 0.1073(15) 0.0587(9) -0.0063(10) 0.0043(8) -0.0097(10)
C6 0.0399(9) 0.0363(9) 0.0315(8) 0.0017(8) -0.0011(8) 0.0015(7)
N1 0.0461(8) 0.0542(10) 0.0396(8) -0.0007(8) -0.0091(7) 0.0012(8)
C8 0.0350(8) 0.0374(9) 0.0304(8) 0.0036(8) 0.0021(7) 0.0026(8)
C7 0.0341(8) 0.0443(10) 0.0275(8) 0.0014(8) 0.0016(8) 0.0021(8)
C4 0.0397(9) 0.0339(8) 0.0290(8) 0.0022(8) -0.0002(7) 0.0042(7)
C9 0.0470(11) 0.0652(13) 0.0473(10) -0.0074(11) -0.0104(9) -0.0036(10)
C3 0.0447(9) 0.0479(11) 0.0364(8) -0.0054(9) 0.0029(7) 0.0111(8)
C1 0.0568(11) 0.0468(10) 0.0271(8) 0.0025(9) -0.0064(8) 0.0055(8)

loop_
_atom_type_symbol
_atom_type_description
_atom_type_scat_dispersion_real
_atom_type_scat_dispersion_imag
_atom_type_scat_source
C C 0.0033 0.0016 'International Tables Vol C Tables 4.2.6.8 and 6.1.1.4'
H H 0.0000 0.0000 'International Tables Vol C Tables 4.2.6.8 and 6.1.1.4'
N N 0.0061 0.0033 'International Tables Vol C Tables 4.2.6.8 and 6.1.1.4'
O O 0.0106 0.0060 'International Tables Vol C Tables 4.2.6.8 and 6.1.1.4'

loop_
_geom_angle_atom_site_label_1
_geom_angle_atom_site_label_2
_geom_angle_atom_site_label_3
_geom_angle
C8 O6 C9 117.11(15)
C7 O4 H1 112(2)
C4 C5 C6 116.91(16)
C4 C5 C7 120.96(15)
C6 C5 C7 122.11(16)
C1 C2 C3 119.78(18)
C1 C2 H2A 120.1
C3 C2 H2A 120.1
C1 C6 C5 122.78(18)
C1 C6 N1 117.60(17)
C5 C6 N1 119.58(16)
O2 N1 O1 123.7(2)
O2 N1 C6 118.15(19)
O1 N1 C6 118.16(17)
O5 C8 O6 124.84(17)
O5 C8 C4 123.11(17)
O6 C8 C4 112.05(14)
O3 C7 O4 125.37(18)
O3 C7 C5 123.81(18)
O4 C7 C5 110.80(15)
C3 C4 C5 120.48(17)
C3 C4 C8 119.57(17)
C5 C4 C8 119.86(15)
O6 C9 H9A 109.5
O6 C9 H9B 109.5
H9A C9 H9B 109.5
O6 C9 H9C 109.5
H9A C9 H9C 109.5
H9B C9 H9C 109.5
C2 C3 C4 120.93(19)
C2 C3 H3A 119.5
C4 C3 H3A 119.5
C2 C1 C6 119.08(18)
C2 C1 H1A 120.5
C6 C1 H1A 120.5

loop_
_geom_bond_atom_site_label_1
_geom_bond_atom_site_label_2
_geom_bond_distance
O6 C8 1.312(2)
O6 C9 1.449(2)
O5 C8 1.204(2)
O4 C7 1.323(3)
O4 H1 0.856(10)
O3 C7 1.197(2)
C5 C4 1.394(3)
C5 C6 1.394(2)
C5 C7 1.506(2)
O2 N1 1.213(2)
C2 C1 1.373(3)
C2 C3 1.380(3)
C2 H2A 0.9300
O1 N1 1.216(3)
C6 C1 1.383(3)
C6 N1 1.467(3)
C8 C4 1.496(2)
C4 C3 1.389(3)
C9 H9A 0.9600
C9 H9B 0.9600
C9 H9C 0.9600
C3 H3A 0.9300
C1 H1A 0.9300

loop_
_geom_hbond_atom_site_label_D
_geom_hbond_atom_site_label_H
_geom_hbond_atom_site_label_A
_geom_hbond_site_symmetry_A
_geom_hbond_distance_DH
_geom_hbond_distance_HA
_geom_hbond_distance_DA
_geom_hbond_angle_DHA
O4 H1 O5 4_457 0.856(10) 1.851(11) 2.706(2) 178(3)
C9 H9C O2 2_665 0.96 2.52 3.465(3) 169.6
C9 H9B O3 1_655 0.96 2.56 3.291(3) 132.8

loop_
_geom_torsion_atom_site_label_1
_geom_torsion_atom_site_label_2
_geom_torsion_atom_site_label_3
_geom_torsion_atom_site_label_4
_geom_torsion
C4 C5 C6 C1 1.6(3)
C7 C5 C6 C1 -177.04(16)
C4 C5 C6 N1 -176.33(16)
C7 C5 C6 N1 5.0(3)
C1 C6 N1 O2 30.9(3)
C5 C6 N1 O2 -151.0(2)
C1 C6 N1 O1 -149.0(2)
C5 C6 N1 O1 29.0(3)
C9 O6 C8 O5 3.2(3)
C9 O6 C8 C4 -176.16(16)
C4 C5 C7 O3 67.3(2)
C6 C5 C7 O3 -114.1(2)
C4 C5 C7 O4 -111.59(18)
C6 C5 C7 O4 67.0(2)
C6 C5 C4 C3 -0.7(3)
C7 C5 C4 C3 177.95(18)
C6 C5 C4 C8 -177.14(16)
C7 C5 C4 C8 1.5(2)
O5 C8 C4 C3 -145.9(2)
O6 C8 C4 C3 33.4(2)
O5 C8 C4 C5 30.5(3)
O6 C8 C4 C5 -150.10(16)
C1 C2 C3 C4 1.5(3)
C5 C4 C3 C2 -0.8(3)
C8 C4 C3 C2 175.65(18)
C3 C2 C1 C6 -0.6(3)
C5 C6 C1 C2 -0.9(3)
N1 C6 C1 C2 177.02(18)

loop_
_cod_related_entry_id
_cod_related_entry_database
_cod_related_entry_code
1 ChemSpider 3600722
